data_1536892
loop_
_publ_author_name
'Feng, L.-Y.'
'Xu, Y.'
'Wang, Y.-H.'
'Hu, C.-W.'
'Qi, Y.-J.'
'Wang, E.-B.'

_publ_section_title
;
 Synthesis and crystal structure of the first Waugh-type
 isopolyoxomolybdate Na4 Mo10 O32 * 8(H2 O)
;
_journal_name_full 'Journal of Molecular Structure'
_journal_page_first 231
_journal_page_last 234
_journal_volume 645
_journal_year 2003
_chemical_formula_sum 'H16 Mo10 Na4 O40'
_chemical_name_systematic 'Na4 (Mo10 O32) (H2 O)8'
_space_group_IT_number 155
_symmetry_space_group_name_Hall 'R 3 2"'
_symmetry_space_group_name_H-M 'R 3 2 :H'
_cell_angle_alpha 90
_cell_angle_beta 90
_cell_angle_gamma 120
_cell_formula_units_Z 3
_cell_length_a 15.681
_cell_length_b 15.681
_cell_length_c 12.398
_cell_volume 2640.157
_citation_journal_id_ASTM JMOSB4
_cod_data_source_file Feng_JMOSB4_2003_736.cif
_cod_data_source_block H16Mo10Na4O40
_cod_database_code 1536892

loop_
_symmetry_equiv_pos_as_xyz
x,y,z
-y,x-y,z
-x+y,-x,z
y,x,-z
-x,-x+y,-z
x-y,-y,-z
x+2/3,y+1/3,z+1/3
-y+2/3,x-y+1/3,z+1/3
-x+y+2/3,-x+1/3,z+1/3
y+2/3,x+1/3,-z+1/3
-x+2/3,-x+y+1/3,-z+1/3
x-y+2/3,-y+1/3,-z+1/3
x+1/3,y+2/3,z+2/3
-y+1/3,x-y+2/3,z+2/3
-x+y+1/3,-x+2/3,z+2/3
y+1/3,x+2/3,-z+2/3
-x+1/3,-x+y+2/3,-z+2/3
x-y+1/3,-y+2/3,-z+2/3

loop_
_atom_site_label
_atom_site_type_symbol
_atom_site_fract_x
_atom_site_fract_y
_atom_site_fract_z
_atom_site_occupancy
_atom_site_U_iso_or_equiv
Mo1 Mo+6 0 0 0 1 0.0
Mo3 Mo+6 0.14168 0.08751 0.20237 1 0.0
O9 O-2 0.275 0.405 0.144 0.5 0.0
O2 O-2 0 0 0.2605 1 0.0
Mo2 Mo+6 0.20339 0 0 1 0.0
O1 O-2 0.3781 0.3539 0.2966 0.333 0.0
Na1 Na+1 0.4443 0 0 1 0.0
O7 O-2 -0.0423 0.0665 -0.0908 1 0.0
O8 O-2 0.166 0.078 0.514 0.5 0.0
O4 O-2 0.1834 0.0351 0.294 1 0.0
O6 O-2 0.2311 0.1172 0.089 1 0.0
Na2 Na+1 0.3781 0.3539 0.2966 0.167 0.0
O3 O-2 0.1791 0.2015 0.2576 1 0.0
O5 O-2 0.2395 -0.0589 0.0901 1 0.0
